data_2226242
loop_
_publ_author_name
'Hou, Rui-Bin'
'Li, Bao'
'Yin, Bing-Zhu'
'Wu, Li-Xin'

_publ_section_title
;
 4,6,7,9,10,12,13,15,16,18-Decahydro-1,3-dithiolo[4,5-<i>l</i>][1,4,7,10,15]trioxadithiacycloheptadecine-2-thione
;
_journal_coeditor_code NK2030
_journal_issue 6
_journal_name_full 'Acta Crystallographica Section E'
_journal_page_first o1335
_journal_paper_doi 10.1107/S1600536810016946
_journal_volume 66
_journal_year 2010
_chemical_formula_iupac 'C13 H20 O3 S5'
_chemical_formula_moiety 'C13 H20 O3 S5'
_chemical_formula_sum 'C13 H20 O3 S5'
_chemical_formula_weight 384.59
_chemical_name_systematic
;
4,6,7,9,10,12,13,15,16,18-Decahydro-1,3-dithiolo[4,5-
<i>l</i>][1,4,7,10,15]trioxadithiacycloheptadecine-2-thione
;
_space_group_IT_number 15
_symmetry_cell_setting monoclinic
_symmetry_space_group_name_Hall '-C 2yc'
_symmetry_space_group_name_H-M 'C 1 2/c 1'
_atom_sites_solution_hydrogens geom
_atom_sites_solution_primary direct
_atom_sites_solution_secondary difmap
_cell_angle_alpha 90.00
_cell_angle_beta 110.89(3)
_cell_angle_gamma 90.00
_cell_formula_units_Z 4
_cell_length_a 14.040(3)
_cell_length_b 13.616(3)
_cell_length_c 10.004(2)
_cell_measurement_reflns_used 7120
_cell_measurement_temperature 290(2)
_cell_measurement_theta_max 27.49
_cell_measurement_theta_min 2.99
_cell_volume 1786.7(7)
_computing_cell_refinement 'RAPID-AUTO (Rigaku, 1998)'
_computing_data_collection 'RAPID-AUTO (Rigaku, 1998)'
_computing_data_reduction 'CrystalStructure (Rigaku/MSC, 2002)'
_computing_molecular_graphics 'PLATON (Spek, 2009)'
_computing_publication_material 'SHELXL97 (Sheldrick, 2008)'
_computing_structure_refinement 'SHELXL97 (Sheldrick, 2008)'
_computing_structure_solution 'SHELXS97 (Sheldrick, 2008)'
_diffrn_ambient_temperature 290(2)
_diffrn_measured_fraction_theta_full 0.998
_diffrn_measured_fraction_theta_max 0.998
_diffrn_measurement_device_type 'Rigaku R-AXIS RAPID'
_diffrn_measurement_method '\w scans'
_diffrn_radiation_monochromator graphite
_diffrn_radiation_source 'fine-focus sealed tube'
_diffrn_radiation_type MoK\a
_diffrn_radiation_wavelength 0.71073
_diffrn_reflns_av_R_equivalents 0.0222
_diffrn_reflns_av_sigmaI/netI 0.0205
_diffrn_reflns_limit_h_max 17
_diffrn_reflns_limit_h_min -18
_diffrn_reflns_limit_k_max 17
_diffrn_reflns_limit_k_min -15
_diffrn_reflns_limit_l_max 12
_diffrn_reflns_limit_l_min -12
_diffrn_reflns_number 8683
_diffrn_reflns_theta_full 27.48
_diffrn_reflns_theta_max 27.48
_diffrn_reflns_theta_min 2.99
_diffrn_standards_decay_% 0
_diffrn_standards_interval_count 0
_diffrn_standards_interval_time 0
_diffrn_standards_number 0
_exptl_absorpt_coefficient_mu 0.654
_exptl_absorpt_correction_T_max 0.9257
_exptl_absorpt_correction_T_min 0.9198
_exptl_absorpt_correction_type multi-scan
_exptl_absorpt_process_details '(ABSCOR; Higashi, 1995)'
_exptl_crystal_colour yellow
_exptl_crystal_density_diffrn 1.430
_exptl_crystal_density_method 'not measured'
_exptl_crystal_description block
_exptl_crystal_F_000 808
_exptl_crystal_size_max 0.13
_exptl_crystal_size_mid 0.13
_exptl_crystal_size_min 0.12
_refine_diff_density_max 0.384
_refine_diff_density_min -0.401
_refine_ls_extinction_method none
_refine_ls_goodness_of_fit_ref 1.054
_refine_ls_hydrogen_treatment constr
_refine_ls_matrix_type full
_refine_ls_number_parameters 116
_refine_ls_number_reflns 2054
_refine_ls_number_restraints 31
_refine_ls_restrained_S_all 1.095
_refine_ls_R_factor_all 0.0440
_refine_ls_R_factor_gt 0.0389
_refine_ls_shift/su_max 0.000
_refine_ls_shift/su_mean 0.000
_refine_ls_structure_factor_coef Fsqd
_refine_ls_weighting_details 'calc w=1/[\s^2^(Fo^2^)+(0.0458P)^2^+1.7300P] where P=(Fo^2^+2Fc^2^)/3'
_refine_ls_weighting_scheme calc
_refine_ls_wR_factor_gt 0.0994
_refine_ls_wR_factor_ref 0.1034
_reflns_number_gt 1795
_reflns_number_total 2054
_reflns_threshold_expression I>2sigma(I)
_cod_data_source_file nk2030.cif
_cod_data_source_block I
_cod_original_cell_volume 1786.6(6)
_cod_original_sg_symbol_H-M 'C 2/c '
_cod_database_code 2226242
_cod_database_fobs_code 2226242

loop_
_symmetry_equiv_pos_as_xyz
'x, y, z'
'-x, y, -z+1/2'
'x+1/2, y+1/2, z'
'-x+1/2, y+1/2, -z+1/2'
'-x, -y, -z'
'x, -y, z-1/2'
'-x+1/2, -y+1/2, -z'
'x+1/2, -y+1/2, z-1/2'

loop_
_atom_site_type_symbol
_atom_site_label
_atom_site_fract_x
_atom_site_fract_y
_atom_site_fract_z
_atom_site_U_iso_or_equiv
_atom_site_adp_type
_atom_site_calc_flag
_atom_site_refinement_flags
_atom_site_occupancy
_atom_site_disorder_assembly
_atom_site_disorder_group
S S1 0.0000 -0.12281(6) 0.2500 0.0692(3) Uani d S 1 . .
S S2 0.05129(4) 0.06857(4) 0.14909(6) 0.04829(17) Uani d . 1 . .
S S3 0.17462(5) 0.26384(5) 0.11969(8) 0.0693(2) Uani d . 1 A .
O O1 0.17749(17) 0.40044(19) 0.3861(3) 0.1067(8) Uani d . 1 . .
O O2 0.0000 0.5091(3) 0.2500 0.1381(16) Uani d SU 1 . .
C C1 0.0000 -0.0016(2) 0.2500 0.0456(6) Uani d S 1 . .
C C2 0.02260(13) 0.18371(13) 0.2012(2) 0.0390(4) Uani d . 1 . .
C C3 0.04873(15) 0.27043(15) 0.1292(2) 0.0493(5) Uani d . 1 . .
H H3A 0.0440 0.3295 0.1807 0.059 Uiso calc R 1 . .
H H3B -0.0010 0.2757 0.0330 0.059 Uiso calc R 1 . .
C C4 0.25511(19) 0.2730(2) 0.3037(4) 0.0816(9) Uani d . 1 . .
H H4A 0.2278 0.2308 0.3594 0.098 Uiso calc R 1 A .
H H4B 0.3221 0.2481 0.3138 0.098 Uiso calc R 1 . .
C C5 0.2672(2) 0.3743(2) 0.3658(4) 0.0896(10) Uani d . 1 A .
H H5A 0.3238 0.3758 0.4564 0.108 Uiso calc R 1 . .
H H5B 0.2813 0.4205 0.3013 0.108 Uiso calc R 1 . .
C C6 0.1737(6) 0.4901(6) 0.4396(11) 0.092(2) Uani d PU 0.553(14) A 1
H H6A 0.2409 0.5199 0.4753 0.111 Uiso calc PR 0.553(14) A 1
H H6B 0.1473 0.4868 0.5169 0.111 Uiso calc PR 0.553(14) A 1
C C7 0.1044(10) 0.5461(6) 0.3178(12) 0.099(3) Uani d PU 0.553(14) A 1
H H7A 0.1004 0.6126 0.3501 0.118 Uiso calc PR 0.553(14) A 1
H H7B 0.1351 0.5497 0.2451 0.118 Uiso calc PR 0.553(14) A 1
C C6' 0.1649(8) 0.5194(7) 0.3562(16) 0.083(3) Uani d PU 0.447(14) A 2
H H6'1 0.2130 0.5549 0.4360 0.100 Uiso calc PR 0.447(14) A 2
H H6'2 0.1785 0.5356 0.2703 0.100 Uiso calc PR 0.447(14) A 2
C C7' 0.0574(11) 0.5476(8) 0.3385(11) 0.092(3) Uani d PU 0.447(14) . 2
H H7'1 0.0459 0.5333 0.4266 0.110 Uiso calc PR 0.447(14) A 2
H H7'2 0.0491 0.6178 0.3219 0.110 Uiso calc PR 0.447(14) A 2

loop_
_atom_site_aniso_label
_atom_site_aniso_U_11
_atom_site_aniso_U_22
_atom_site_aniso_U_33
_atom_site_aniso_U_12
_atom_site_aniso_U_13
_atom_site_aniso_U_23
S1 0.0894(6) 0.0347(4) 0.0982(7) 0.000 0.0513(5) 0.000
S2 0.0524(3) 0.0401(3) 0.0612(3) 0.00140(19) 0.0310(2) -0.0020(2)
S3 0.0700(4) 0.0671(4) 0.0918(5) -0.0035(3) 0.0543(4) 0.0127(3)
O1 0.0793(14) 0.1025(17) 0.142(2) -0.0370(13) 0.0438(14) -0.0511(16)
O2 0.110(3) 0.067(2) 0.225(5) 0.000 0.044(3) 0.000
C1 0.0432(13) 0.0374(13) 0.0576(15) 0.000 0.0199(12) 0.000
C2 0.0321(8) 0.0354(9) 0.0478(9) -0.0004(6) 0.0123(7) 0.0006(7)
C3 0.0459(10) 0.0444(10) 0.0561(11) -0.0011(8) 0.0165(9) 0.0090(9)
C4 0.0423(12) 0.0699(17) 0.122(2) -0.0026(11) 0.0168(14) 0.0213(16)
C5 0.0518(15) 0.086(2) 0.115(2) -0.0222(13) 0.0109(15) 0.0036(18)
C6 0.109(5) 0.077(4) 0.080(5) -0.023(3) 0.021(3) -0.014(3)
C7 0.112(5) 0.054(3) 0.126(5) -0.018(4) 0.038(5) -0.010(3)
C6' 0.092(5) 0.063(5) 0.100(7) -0.029(4) 0.043(5) -0.029(5)
C7' 0.108(7) 0.081(5) 0.094(5) -0.003(5) 0.045(5) -0.037(4)

loop_
_atom_type_symbol
_atom_type_description
_atom_type_scat_dispersion_real
_atom_type_scat_dispersion_imag
_atom_type_scat_source
C C 0.0033 0.0016 'International Tables Vol C Tables 4.2.6.8 and 6.1.1.4'
H H 0.0000 0.0000 'International Tables Vol C Tables 4.2.6.8 and 6.1.1.4'
O O 0.0106 0.0060 'International Tables Vol C Tables 4.2.6.8 and 6.1.1.4'
S S 0.1246 0.1234 'International Tables Vol C Tables 4.2.6.8 and 6.1.1.4'

loop_
_geom_angle_atom_site_label_1
_geom_angle_atom_site_label_2
_geom_angle_atom_site_label_3
_geom_angle_site_symmetry_1
_geom_angle_site_symmetry_3
_geom_angle
_geom_angle_publ_flag
C1 S2 C2 . . 97.69(10) ?
C4 S3 C3 . . 102.32(13) ?
C6 O1 C5 . . 117.2(4) ?
C6 O1 C6' . . 32.8(4) ?
C5 O1 C6' . . 105.6(4) ?
C7' O2 C7' . 2 122.7(13) ?
C7' O2 C7 . . 30.3(5) ?
C7' O2 C7 2 . 122.3(7) ?
C7' O2 C7 . 2 122.3(7) ?
C7' O2 C7 2 2 30.3(5) ?
C7 O2 C7 . 2 139.8(8) ?
S1 C1 S2 . 2 123.68(8) ?
S1 C1 S2 . . 123.68(8) ?
S2 C1 S2 2 . 112.65(15) ?
C2 C2 C3 2 . 127.72(11) ?
C2 C2 S2 2 . 115.95(6) ?
C3 C2 S2 . . 116.30(14) ?
C2 C3 S3 . . 113.52(14) ?
C2 C3 H3A . . 108.9 ?
S3 C3 H3A . . 108.9 ?
C2 C3 H3B . . 108.9 ?
S3 C3 H3B . . 108.9 ?
H3A C3 H3B . . 107.7 ?
C5 C4 S3 . . 115.3(2) ?
C5 C4 H4A . . 108.4 ?
S3 C4 H4A . . 108.4 ?
C5 C4 H4B . . 108.4 ?
S3 C4 H4B . . 108.4 ?
H4A C4 H4B . . 107.5 ?
O1 C5 C4 . . 108.8(2) ?
O1 C5 H5A . . 109.9 ?
C4 C5 H5A . . 109.9 ?
O1 C5 H5B . . 109.9 ?
C4 C5 H5B . . 109.9 ?
H5A C5 H5B . . 108.3 ?
O1 C6 C7 . . 104.4(8) ?
O1 C6 H6A . . 110.9 ?
C7 C6 H6A . . 110.9 ?
O1 C6 H6B . . 110.9 ?
C7 C6 H6B . . 110.9 ?
H6A C6 H6B . . 108.9 ?
O2 C7 C6 . . 117.5(8) ?
O2 C7 H7A . . 107.9 ?
C6 C7 H7A . . 107.9 ?
O2 C7 H7B . . 107.9 ?
C6 C7 H7B . . 107.9 ?
H7A C7 H7B . . 107.2 ?
C7' C6' O1 . . 108.1(8) ?
C7' C6' H6'1 . . 110.1 ?
O1 C6' H6'1 . . 110.1 ?
C7' C6' H6'2 . . 110.1 ?
O1 C6' H6'2 . . 110.1 ?
H6'1 C6' H6'2 . . 108.4 ?
O2 C7' C6' . . 113.0(9) ?
O2 C7' C7' . 2 28.7(6) ?
C6' C7' C7' . 2 125.7(13) ?
O2 C7' H7'1 . . 109.0 ?
C6' C7' H7'1 . . 109.0 ?
C7' C7' H7'1 2 . 118.7 ?
O2 C7' H7'2 . . 109.0 ?
C6' C7' H7'2 . . 109.0 ?
C7' C7' H7'2 2 . 80.4 ?
H7'1 C7' H7'2 . . 107.8 ?

loop_
_geom_bond_atom_site_label_1
_geom_bond_atom_site_label_2
_geom_bond_site_symmetry_2
_geom_bond_distance
_geom_bond_publ_flag
S1 C1 . 1.650(3) ?
S2 C1 . 1.7231(16) ?
S2 C2 . 1.7440(18) ?
S3 C4 . 1.788(3) ?
S3 C3 . 1.806(2) ?
O1 C6 . 1.342(7) ?
O1 C5 . 1.391(4) ?
O1 C6' . 1.645(12) ?
O2 C7' . 1.095(11) ?
O2 C7' 2 1.095(11) ?
O2 C7 . 1.467(11) ?
O2 C7 2 1.467(11) ?
C1 S2 2 1.7231(16) ?
C2 C2 2 1.340(4) ?
C2 C3 . 1.495(3) ?
C3 H3A . 0.9700 ?
C3 H3B . 0.9700 ?
C4 C5 . 1.497(4) ?
C4 H4A . 0.9700 ?
C4 H4B . 0.9700 ?
C5 H5A . 0.9700 ?
C5 H5B . 0.9700 ?
C6 C7 . 1.472(14) ?
C6 H6A . 0.9700 ?
C6 H6B . 0.9700 ?
C7 H7A . 0.9700 ?
C7 H7B . 0.9700 ?
C6' C7' . 1.506(15) ?
C6' H6'1 . 0.9700 ?
C6' H6'2 . 0.9700 ?
C7' H7'1 . 0.9700 ?
C7' H7'2 . 0.9700 ?
